data_4073746
loop_
_publ_author_name
'Koller, J\"urgen'
'Sarkar, Soumya'
'Abboud, Khalil A.'
'Veige, Adam S.'

_publ_section_title
;
 Synthesis and Characterization of (2,6-iPrNCN)HfCl2-and
 (3,5-MeNCN)2Hf2-(where NCN =
 2,6-bis[phenylazanidyl]methylphenyl):&#x00A0; New Trianionic Pincer
 Ligands
;
_journal_issue 22
_journal_name_full Organometallics
_journal_page_first 5438
_journal_paper_doi 10.1021/om700597u
_journal_volume 26
_journal_year 2007
_chemical_formula_sum 'C72 H110 Li6 N4 O12'
_chemical_formula_weight 1265.28
_chemical_name_systematic
; 
 ? 
;
_space_group_IT_number 114
_symmetry_cell_setting tetragonal
_symmetry_space_group_name_Hall 'P -4 2n'
_symmetry_space_group_name_H-M 'P -4 21 c'
_atom_sites_solution_hydrogens geom
_atom_sites_solution_primary direct
_atom_sites_solution_secondary difmap
_audit_creation_method SHELXL-97
_cell_angle_alpha 90.00
_cell_angle_beta 90.00
_cell_angle_gamma 90.00
_cell_formula_units_Z 2
_cell_length_a 15.3065(5)
_cell_length_b 15.3065(5)
_cell_length_c 16.118(1)
_cell_measurement_reflns_used 146
_cell_measurement_temperature 173(2)
_cell_measurement_theta_max 28.0
_cell_measurement_theta_min 2.0
_cell_volume 3776.3(3)
_computing_cell_refinement 'Bruker SMART v5.624 & SAINT 6.36a (Bruker 1998)'
_computing_data_collection 'Bruker SMART v5.624 (Bruker 1998)'
_computing_data_reduction 'Bruker SHELXTL v6.14 (Bruker 2000)'
_computing_molecular_graphics 'Bruker SHELXTL v6.14'
_computing_publication_material 'Bruker SHELXTL v6.14'
_computing_structure_refinement 'Bruker SHELXTL v6.14'
_computing_structure_solution 'Bruker SHELXTL v6.14'
_diffrn_ambient_temperature 173(2)
_diffrn_measured_fraction_theta_full 1.000
_diffrn_measured_fraction_theta_max 1.000
_diffrn_measurement_device_type 'SMART CCD area detector'
_diffrn_measurement_method '\w scans'
_diffrn_radiation_monochromator graphite
_diffrn_radiation_source 'fine-focus sealed tube'
_diffrn_radiation_type MoK\a
_diffrn_radiation_wavelength 0.71073
_diffrn_reflns_av_R_equivalents 0.0853
_diffrn_reflns_av_sigmaI/netI 0.0535
_diffrn_reflns_limit_h_max 19
_diffrn_reflns_limit_h_min -19
_diffrn_reflns_limit_k_max 19
_diffrn_reflns_limit_k_min -12
_diffrn_reflns_limit_l_max 17
_diffrn_reflns_limit_l_min -20
_diffrn_reflns_number 24967
_diffrn_reflns_theta_full 27.50
_diffrn_reflns_theta_max 27.50
_diffrn_reflns_theta_min 1.83
_diffrn_standards_decay_% 1
_diffrn_standards_number 0
_exptl_absorpt_coefficient_mu 0.073
_exptl_absorpt_correction_T_max 0.9920
_exptl_absorpt_correction_T_min 0.9756
_exptl_absorpt_correction_type none
_exptl_absorpt_process_details 'based on measured indexed crystal faces, Bruker SHELXTL  v6.12 (Bruker 1998)'
_exptl_crystal_colour yellow
_exptl_crystal_density_diffrn 1.113
_exptl_crystal_density_method 'not measured'
_exptl_crystal_description blocks
_exptl_crystal_F_000 1368
_exptl_crystal_size_max 0.34
_exptl_crystal_size_mid 0.20
_exptl_crystal_size_min 0.11
_refine_diff_density_max 0.154
_refine_diff_density_min -0.151
_refine_diff_density_rms 0.033
_refine_ls_abs_structure_details 'Flack H D (1983), Acta Cryst. A39, 876-881'
_refine_ls_abs_structure_Flack 1.0(17)
_refine_ls_extinction_method none
_refine_ls_goodness_of_fit_ref 0.943
_refine_ls_hydrogen_treatment mixed
_refine_ls_matrix_type full
_refine_ls_number_parameters 277
_refine_ls_number_reflns 4331
_refine_ls_number_restraints 0
_refine_ls_restrained_S_all 0.943
_refine_ls_R_factor_all 0.0860
_refine_ls_R_factor_gt 0.0493
_refine_ls_shift/su_max 0.002
_refine_ls_shift/su_mean 0.000
_refine_ls_structure_factor_coef Fsqd
_refine_ls_weighting_details 'calc w=1/[\s^2^(Fo^2^)+(0.0814P)^2^] where P=(Fo^2^+2Fc^2^)/3'
_refine_ls_weighting_scheme calc
_refine_ls_wR_factor_gt 0.1221
_refine_ls_wR_factor_ref 0.1384
_reflns_number_gt 2745
_reflns_number_total 4331
_reflns_threshold_expression I>2\s(I)
_cod_data_source_file om700597u-file003.cif
_cod_data_source_block ss05
_cod_depositor_comments
;
The following automatic conversions were performed:

'_symmetry_cell_setting' value 'Tetragonal' changed to 'tetragonal'
according to /home/saulius/struct/CIF-dictionaries/cif_core.dic
dictionary named 'cif_core.dic' version 2.4.1 from 2010-06-29.

Automatic conversion script
Id: cif_fix_values 1715 2011-07-08 13:25:40Z adriana 
;
_cod_original_sg_symbol_H-M 'P-4 21 c'
_cod_database_code 4073746

loop_
_symmetry_equiv_pos_as_xyz
'x, y, z'
'-x, -y, z'
'y, -x, -z'
'-y, x, -z'
'-x+1/2, y+1/2, -z+1/2'
'x+1/2, -y+1/2, -z+1/2'
'-y+1/2, -x+1/2, z+1/2'
'y+1/2, x+1/2, z+1/2'

loop_
_atom_site_label
_atom_site_type_symbol
_atom_site_fract_x
_atom_site_fract_y
_atom_site_fract_z
_atom_site_U_iso_or_equiv
_atom_site_adp_type
_atom_site_occupancy
_atom_site_symmetry_multiplicity
_atom_site_calc_flag
_atom_site_refinement_flags
_atom_site_disorder_assembly
_atom_site_disorder_group
Li1 Li 0.8975(2) 0.0068(2) 0.0202(2) 0.0513(8) Uani 1 1 d . . .
N1 N 0.88082(10) 0.11970(10) -0.03785(9) 0.0359(4) Uani 1 1 d . . .
C1 C 0.86700(13) 0.10379(13) -0.12605(11) 0.0394(4) Uani 1 1 d . . .
H1A H 0.8636 0.1606 -0.1553 0.047 Uiso 1 1 calc R . .
H1B H 0.8103 0.0736 -0.1336 0.047 Uiso 1 1 calc R . .
C2 C 0.93911(12) 0.04873(12) -0.16529(11) 0.0349(4) Uani 1 1 d . . .
C3 C 0.94004(14) 0.04981(16) -0.25172(11) 0.0543(6) Uani 1 1 d . . .
H3A H 0.8993 0.0850 -0.2810 0.065 Uiso 1 1 calc R . .
C4 C 1.0000 0.0000 -0.29501(18) 0.0674(10) Uani 1 2 d S . .
H4A H 1.0000 0.0000 -0.3540 0.081 Uiso 1 2 calc SR . .
C5 C 1.0000 0.0000 -0.11707(15) 0.0340(6) Uani 1 2 d S . .
C6 C 0.82497(11) 0.17609(11) -0.00045(13) 0.0361(4) Uani 1 1 d . . .
C7 C 0.75468(12) 0.22022(12) -0.03905(12) 0.0430(5) Uani 1 1 d . . .
H7A H 0.7436 0.2098 -0.0962 0.052 Uiso 1 1 calc R . .
C8 C 0.70102(14) 0.27844(14) 0.00378(16) 0.0550(5) Uani 1 1 d . . .
C9 C 0.71649(15) 0.29283(16) 0.08750(16) 0.0617(6) Uani 1 1 d . . .
H9A H 0.6808 0.3330 0.1170 0.074 Uiso 1 1 calc R . .
C10 C 0.78355(15) 0.24926(14) 0.12913(14) 0.0547(6) Uani 1 1 d . . .
C11 C 0.83627(13) 0.19232(13) 0.08570(12) 0.0421(5) Uani 1 1 d . . .
H11A H 0.8818 0.1629 0.1144 0.050 Uiso 1 1 calc R . .
C12 C 0.62567(16) 0.32262(19) -0.04031(18) 0.0741(7) Uani 1 1 d . . .
H12A H 0.6249 0.3045 -0.0986 0.111 Uiso 1 1 calc R . .
H12B H 0.6328 0.3862 -0.0370 0.111 Uiso 1 1 calc R . .
H12C H 0.5706 0.3058 -0.0138 0.111 Uiso 1 1 calc R . .
C13 C 0.79670(18) 0.2603(2) 0.22177(15) 0.0791(8) Uani 1 1 d . . .
H13A H 0.8462 0.2244 0.2399 0.119 Uiso 1 1 calc R . .
H13B H 0.7438 0.2417 0.2511 0.119 Uiso 1 1 calc R . .
H13C H 0.8086 0.3218 0.2342 0.119 Uiso 1 1 calc R . .
Li2 Li 1.0000 0.5000 0.3391(3) 0.0600(14) Uani 1 2 d S . .
C14 C 1.1203(6) 0.5070(9) 0.1647(4) 0.096(2) Uani 0.50 1 d P A -1
H14A H 1.1799 0.5151 0.1437 0.144 Uiso 0.50 1 calc PR A -1
H14B H 1.0821 0.5523 0.1416 0.144 Uiso 0.50 1 calc PR A -1
H14C H 1.0988 0.4493 0.1482 0.144 Uiso 0.50 1 calc PR A -1
O15 O 1.1207(3) 0.5135(3) 0.2567(2) 0.0664(10) Uani 0.50 1 d P A -1
C16 C 1.1969(3) 0.4828(3) 0.2920(3) 0.0658(13) Uani 0.50 1 d P A -1
H16A H 1.2481 0.5075 0.2627 0.079 Uiso 0.50 1 calc PR A -1
H16B H 1.1994 0.4184 0.2876 0.079 Uiso 0.50 1 calc PR A -1
C17 C 1.1984(3) 0.5096(3) 0.3811(3) 0.0622(12) Uani 0.50 1 d P A -1
H17A H 1.2461 0.4787 0.4104 0.075 Uiso 0.50 1 calc PR A -1
H17B H 1.2092 0.5732 0.3853 0.075 Uiso 0.50 1 calc PR A -1
O18 O 1.1168(3) 0.4888(3) 0.4184(2) 0.0546(10) Uani 0.50 1 d P A -1
C19 C 1.1203(5) 0.4973(7) 0.5083(4) 0.096(2) Uani 0.50 1 d P A -1
H19A H 1.1806 0.4894 0.5272 0.144 Uiso 0.50 1 calc PR A -1
H19B H 1.0829 0.4528 0.5338 0.144 Uiso 0.50 1 calc PR A -1
H19C H 1.0997 0.5555 0.5244 0.144 Uiso 0.50 1 calc PR A -1
C20 C 1.0380(9) 0.3129(9) 0.2780(8) 0.0837(19) Uani 0.50 1 d P A -1
H20A H 1.0157 0.2530 0.2790 0.126 Uiso 0.50 1 calc PR A -1
H20B H 1.0969 0.3142 0.3020 0.126 Uiso 0.50 1 calc PR A -1
H20C H 1.0403 0.3337 0.2205 0.126 Uiso 0.50 1 calc PR A -1
O21 O 0.9790(3) 0.3707(4) 0.3274(3) 0.0510(11) Uani 0.50 1 d P A -1
C22 C 0.9495(7) 0.3351(6) 0.4069(7) 0.073(3) Uani 0.50 1 d P A -1
H22A H 0.9988 0.3309 0.4465 0.087 Uiso 0.50 1 calc PR A -1
H22B H 0.9238 0.2763 0.3994 0.087 Uiso 0.50 1 calc PR A -1
C23 C 0.8817(3) 0.3988(3) 0.4376(3) 0.0610(12) Uani 0.50 1 d P A -1
H23A H 0.8307 0.3984 0.3998 0.073 Uiso 0.50 1 calc PR A -1
H23B H 0.8614 0.3811 0.4935 0.073 Uiso 0.50 1 calc PR A -1
O24 O 0.9179(3) 0.4847(3) 0.4412(3) 0.0618(12) Uani 0.50 1 d P A -1
C25 C 0.8564(4) 0.5406(4) 0.4725(5) 0.0837(19) Uani 0.50 1 d P A -1
H25A H 0.8285 0.5138 0.5210 0.126 Uiso 0.50 1 calc PR A -1
H25B H 0.8121 0.5524 0.4300 0.126 Uiso 0.50 1 calc PR A -1
H25C H 0.8845 0.5954 0.4889 0.126 Uiso 0.50 1 calc PR A -1
C26 C 1.0389(10) 0.6930(9) 0.3963(11) 0.102(3) Uani 0.50 1 d P A -1
H26A H 1.0177 0.7530 0.3896 0.153 Uiso 0.50 1 calc PR A -1
H26B H 1.0994 0.6892 0.3767 0.153 Uiso 0.50 1 calc PR A -1
H26C H 1.0364 0.6766 0.4550 0.153 Uiso 0.50 1 calc PR A -1
O27 O 0.9882(4) 0.6382(5) 0.3516(4) 0.0728(17) Uani 0.50 1 d P A -1
C28 C 0.9568(9) 0.6799(7) 0.2844(9) 0.098(3) Uani 0.50 1 d P A -1
H28A H 1.0044 0.6919 0.2444 0.118 Uiso 0.50 1 calc PR A -1
H28B H 0.9297 0.7361 0.3006 0.118 Uiso 0.50 1 calc PR A -1
C29 C 0.8857(4) 0.6170(4) 0.2440(4) 0.0931(19) Uani 0.50 1 d P A -1
H29A H 0.8339 0.6133 0.2807 0.112 Uiso 0.50 1 calc PR A -1
H29B H 0.8667 0.6408 0.1899 0.112 Uiso 0.50 1 calc PR A -1
O30 O 0.9209(3) 0.5346(3) 0.2330(3) 0.0822(12) Uani 0.50 1 d P A -1
C31 C 0.8587(6) 0.4820(8) 0.1955(6) 0.102(3) Uani 0.50 1 d P A -1
H31A H 0.8319 0.5136 0.1492 0.153 Uiso 0.50 1 calc PR A -1
H31B H 0.8136 0.4665 0.2361 0.153 Uiso 0.50 1 calc PR A -1
H31C H 0.8866 0.4286 0.1748 0.153 Uiso 0.50 1 calc PR A -1

loop_
_atom_site_aniso_label
_atom_site_aniso_U_11
_atom_site_aniso_U_22
_atom_site_aniso_U_33
_atom_site_aniso_U_23
_atom_site_aniso_U_13
_atom_site_aniso_U_12
Li1 0.062(2) 0.0438(19) 0.0478(19) 0.0082(15) -0.0094(15) -0.0033(16)
N1 0.0403(8) 0.0397(8) 0.0277(7) -0.0014(6) -0.0012(6) 0.0062(7)
C1 0.0422(11) 0.0458(11) 0.0303(9) 0.0018(8) -0.0045(8) 0.0080(9)
C2 0.0376(10) 0.0416(10) 0.0255(9) 0.0003(7) -0.0027(7) 0.0040(8)
C3 0.0532(13) 0.0794(16) 0.0303(11) 0.0080(10) -0.0058(9) 0.0216(12)
C4 0.073(2) 0.108(3) 0.0212(13) 0.000 0.000 0.040(2)
C5 0.0374(14) 0.0370(14) 0.0277(12) 0.000 0.000 0.0022(12)
C6 0.0373(10) 0.0333(9) 0.0379(9) 0.0003(8) 0.0042(8) -0.0044(8)
C7 0.0418(11) 0.0455(11) 0.0418(11) 0.0024(9) 0.0057(8) 0.0034(9)
C8 0.0436(11) 0.0518(12) 0.0696(14) -0.0003(11) 0.0155(11) 0.0048(10)
C9 0.0533(13) 0.0596(14) 0.0723(15) -0.0192(12) 0.0242(12) 0.0072(12)
C10 0.0522(13) 0.0558(14) 0.0559(13) -0.0215(11) 0.0138(10) -0.0095(11)
C11 0.0425(11) 0.0444(11) 0.0394(10) -0.0081(9) 0.0058(8) -0.0033(9)
C12 0.0537(14) 0.0751(17) 0.0937(19) 0.0010(15) 0.0110(13) 0.0235(13)
C13 0.0731(17) 0.108(2) 0.0560(15) -0.0426(15) 0.0149(13) -0.0115(16)
Li2 0.067(4) 0.054(3) 0.059(3) 0.000 0.000 0.011(3)
C14 0.076(3) 0.164(6) 0.047(3) 0.014(3) -0.007(2) -0.011(3)
O15 0.066(2) 0.088(3) 0.045(2) 0.0003(19) 0.0020(18) -0.008(2)
C16 0.041(3) 0.073(3) 0.083(3) -0.018(3) 0.013(2) -0.006(2)
C17 0.038(2) 0.069(3) 0.079(3) -0.007(3) -0.005(2) -0.007(2)
O18 0.052(3) 0.068(3) 0.044(2) 0.0017(19) -0.007(2) -0.008(2)
C19 0.076(3) 0.164(6) 0.047(3) 0.014(3) -0.007(2) -0.011(3)
C20 0.075(4) 0.093(4) 0.083(4) -0.021(3) 0.027(3) -0.002(3)
O21 0.051(3) 0.044(2) 0.058(3) -0.005(2) 0.003(2) -0.001(2)
C22 0.065(5) 0.086(6) 0.067(6) 0.016(4) -0.023(4) -0.013(4)
C23 0.052(3) 0.067(3) 0.064(3) 0.007(2) 0.008(2) -0.021(2)
O24 0.054(3) 0.052(2) 0.080(3) 0.003(2) 0.012(2) 0.0017(19)
C25 0.075(4) 0.093(4) 0.083(4) -0.021(3) 0.027(3) -0.002(3)
C26 0.087(4) 0.135(6) 0.085(5) 0.001(5) -0.009(3) -0.009(4)
O27 0.068(4) 0.056(3) 0.095(5) 0.010(3) 0.007(3) 0.001(3)
C28 0.085(5) 0.050(4) 0.160(9) 0.066(5) 0.037(5) 0.035(4)
C29 0.069(4) 0.091(5) 0.119(5) 0.036(4) -0.010(3) 0.006(3)
O30 0.076(3) 0.066(3) 0.105(3) 0.020(2) -0.037(2) -0.004(2)
C31 0.087(4) 0.135(6) 0.085(5) 0.001(5) -0.009(3) -0.009(4)

loop_
_atom_type_symbol
_atom_type_description
_atom_type_scat_dispersion_real
_atom_type_scat_dispersion_imag
_atom_type_scat_source
C C 0.0033 0.0016 'International Tables Vol C Tables 4.2.6.8 and 6.1.1.4'
H H 0.0000 0.0000 'International Tables Vol C Tables 4.2.6.8 and 6.1.1.4'
Li Li -0.0003 0.0001 'International Tables Vol C Tables 4.2.6.8 and 6.1.1.4'
N N 0.0061 0.0033 'International Tables Vol C Tables 4.2.6.8 and 6.1.1.4'
O O 0.0106 0.0060 'International Tables Vol C Tables 4.2.6.8 and 6.1.1.4'

loop_
_geom_angle_atom_site_label_1
_geom_angle_atom_site_label_2
_geom_angle_atom_site_label_3
_geom_angle
_geom_angle_site_symmetry_1
_geom_angle_site_symmetry_3
N1 Li1 N1 154.94(19) 4_645 .
N1 Li1 C5 86.94(13) 4_645 3_665
N1 Li1 C5 117.74(17) . 3_665
N1 Li1 Li1 54.36(17) 4_645 4_645
N1 Li1 Li1 125.4(2) . 4_645
C5 Li1 Li1 73.54(12) 3_665 4_645
N1 Li1 Li1 139.21(18) 4_645 3_665
N1 Li1 Li1 53.82(18) . 3_665
C5 Li1 Li1 73.53(12) 3_665 3_665
Li1 Li1 Li1 85.48(9) 4_645 3_665
N1 Li1 C2 62.41(10) 4_645 4_645
N1 Li1 C2 141.89(17) . 4_645
C5 Li1 C2 31.97(7) 3_665 4_645
Li1 Li1 C2 76.85(15) 4_645 4_645
Li1 Li1 C2 105.50(16) 3_665 4_645
N1 Li1 C5 99.08(15) 4_645 .
N1 Li1 C5 73.95(11) . .
C5 Li1 C5 99.42(15) 3_665 .
Li1 Li1 C5 51.54(12) 4_645 .
Li1 Li1 C5 51.54(12) 3_665 .
C2 Li1 C5 121.18(14) 4_645 .
N1 Li1 C1 30.93(7) 4_645 4_645
N1 Li1 C1 167.20(19) . 4_645
C5 Li1 C1 61.90(9) 3_665 4_645
Li1 Li1 C1 67.36(15) 4_645 4_645
Li1 Li1 C1 132.42(16) 3_665 4_645
C2 Li1 C1 32.66(7) 4_645 4_645
C5 Li1 C1 118.84(14) . 4_645
N1 Li1 Li1 93.93(17) 4_645 2_755
N1 Li1 Li1 100.78(17) . 2_755
C5 Li1 Li1 44.82(11) 3_665 2_755
Li1 Li1 Li1 47.26(4) 4_645 2_755
Li1 Li1 Li1 47.26(4) 3_665 2_755
C2 Li1 Li1 70.67(10) 4_645 2_755
C5 Li1 Li1 54.61(8) . 2_755
C1 Li1 Li1 87.44(13) 4_645 2_755
C6 N1 C1 116.64(15) . .
C6 N1 Li1 129.72(16) . 3_665
C1 N1 Li1 105.13(15) . 3_665
C6 N1 Li1 115.25(16) . .
C1 N1 Li1 109.48(14) . .
Li1 N1 Li1 71.8(2) 3_665 .
N1 C1 C2 113.05(14) . .
N1 C1 Li1 43.94(11) . 3_665
C2 C1 Li1 71.86(11) . 3_665
N1 C1 H1A 109.0 . .
C2 C1 H1A 109.0 . .
Li1 C1 H1A 110.1 3_665 .
N1 C1 H1B 109.0 . .
C2 C1 H1B 109.0 . .
Li1 C1 H1B 139.3 3_665 .
H1A C1 H1B 107.8 . .
C3 C2 C5 123.03(18) . .
C3 C2 C1 114.54(16) . .
C5 C2 C1 122.43(15) . .
C3 C2 Li1 149.62(16) . 3_665
C5 C2 Li1 55.45(11) . 3_665
C1 C2 Li1 75.48(11) . 3_665
C4 C3 C2 120.3(2) . .
C4 C3 H3A 119.8 . .
C2 C3 H3A 119.8 . .
C3 C4 C3 119.4(3) 2_755 .
C3 C4 H4A 120.3 2_755 .
C3 C4 H4A 120.3 . .
C2 C5 C2 113.9(2) 2_755 .
C2 C5 Li1 136.41(12) 2_755 3_665
C2 C5 Li1 92.57(12) . 3_665
C2 C5 Li1 92.57(12) 2_755 4_645
C2 C5 Li1 136.41(12) . 4_645
Li1 C5 Li1 90.4(2) 3_665 4_645
C2 C5 Li1 147.47(12) 2_755 .
C2 C5 Li1 92.66(11) . .
Li1 C5 Li1 54.93(10) 3_665 .
Li1 C5 Li1 54.93(10) 4_645 .
C2 C5 Li1 92.66(11) 2_755 2_755
C2 C5 Li1 147.47(12) . 2_755
Li1 C5 Li1 54.93(10) 3_665 2_755
Li1 C5 Li1 54.93(10) 4_645 2_755
Li1 C5 Li1 70.79(15) . 2_755
N1 C6 C7 126.01(17) . .
N1 C6 C11 117.96(17) . .
C7 C6 C11 116.03(17) . .
C8 C7 C6 122.37(19) . .
C8 C7 H7A 118.8 . .
C6 C7 H7A 118.8 . .
C9 C8 C7 118.8(2) . .
C9 C8 C12 121.0(2) . .
C7 C8 C12 120.1(2) . .
C8 C9 C10 121.14(19) . .
C8 C9 H9A 119.4 . .
C10 C9 H9A 119.4 . .
C11 C10 C9 119.2(2) . .
C11 C10 C13 119.5(2) . .
C9 C10 C13 121.2(2) . .
C10 C11 C6 122.4(2) . .
C10 C11 H11A 118.8 . .
C6 C11 H11A 118.8 . .
C8 C12 H12A 109.5 . .
C8 C12 H12B 109.5 . .
H12A C12 H12B 109.5 . .
C8 C12 H12C 109.5 . .
H12A C12 H12C 109.5 . .
H12B C12 H12C 109.5 . .
C10 C13 H13A 109.5 . .
C10 C13 H13B 109.5 . .
H13A C13 H13B 109.5 . .
C10 C13 H13C 109.5 . .
H13A C13 H13C 109.5 . .
H13B C13 H13C 109.5 . .
O21 Li2 O21 169.3(4) 2_765 .
O21 Li2 O24 82.3(2) 2_765 2_765
O21 Li2 O24 106.3(2) . 2_765
O21 Li2 O24 106.3(2) 2_765 .
O21 Li2 O24 82.3(2) . .
O24 Li2 O24 75.7(3) 2_765 .
O21 Li2 O27 166.0(2) 2_765 2_765
O21 Li2 O27 17.75(15) . 2_765
O24 Li2 O27 89.2(2) 2_765 2_765
O24 Li2 O27 82.2(3) . 2_765
O21 Li2 O27 17.75(15) 2_765 .
O21 Li2 O27 166.0(2) . .
O24 Li2 O27 82.2(3) 2_765 .
O24 Li2 O27 89.2(2) . .
O27 Li2 O27 169.1(5) 2_765 .
O21 Li2 O30 94.4(2) 2_765 2_765
O21 Li2 O30 77.0(2) . 2_765
O24 Li2 O30 108.34(19) 2_765 2_765
O24 Li2 O30 159.28(18) . 2_765
O27 Li2 O30 77.6(3) 2_765 2_765
O27 Li2 O30 111.4(2) . 2_765
O21 Li2 O30 77.0(2) 2_765 .
O21 Li2 O30 94.4(2) . .
O24 Li2 O30 159.28(18) 2_765 .
O24 Li2 O30 108.33(19) . .
O27 Li2 O30 111.4(2) 2_765 .
O27 Li2 O30 77.6(3) . .
O30 Li2 O30 75.4(3) 2_765 .
O21 Li2 O18 90.0(2) 2_765 .
O21 Li2 O18 96.18(19) . .
O24 Li2 O18 20.22(11) 2_765 .
O24 Li2 O18 91.3(3) . .
O27 Li2 O18 78.4(2) 2_765 .
O27 Li2 O18 95.2(3) . .
O30 Li2 O18 89.17(18) 2_765 .
O30 Li2 O18 158.8(2) . .
O21 Li2 O18 96.18(19) 2_765 2_765
O21 Li2 O18 90.0(2) . 2_765
O24 Li2 O18 91.3(3) 2_765 2_765
O24 Li2 O18 20.22(11) . 2_765
O27 Li2 O18 95.2(3) 2_765 2_765
O27 Li2 O18 78.4(2) . 2_765
O30 Li2 O18 158.8(2) 2_765 2_765
O30 Li2 O18 89.17(18) . 2_765
O18 Li2 O18 109.1(3) . 2_765
O21 Li2 O15 74.19(18) 2_765 .
O21 Li2 O15 99.4(2) . .
O24 Li2 O15 87.78(16) 2_765 .
O24 Li2 O15 163.1(2) . .
O27 Li2 O15 94.4(2) 2_765 .
O27 Li2 O15 91.94(19) . .
O30 Li2 O15 27.01(13) 2_765 .
O30 Li2 O15 88.3(2) . .
O18 Li2 O15 71.84(13) . .
O18 Li2 O15 170.36(18) 2_765 .
O21 Li2 O15 99.4(2) 2_765 2_765
O21 Li2 O15 74.19(18) . 2_765
O24 Li2 O15 163.1(2) 2_765 2_765
O24 Li2 O15 87.78(16) . 2_765
O27 Li2 O15 91.94(19) 2_765 2_765
O27 Li2 O15 94.4(2) . 2_765
O30 Li2 O15 88.3(2) 2_765 2_765
O30 Li2 O15 27.01(13) . 2_765
O18 Li2 O15 170.36(18) . 2_765
O18 Li2 O15 71.84(13) 2_765 2_765
O15 Li2 O15 108.9(3) . 2_765
O15 C14 H14A 109.5 . .
O15 C14 H14B 109.5 . .
H14A C14 H14B 109.5 . .
O15 C14 H14C 109.5 . .
H14A C14 H14C 109.5 . .
H14B C14 H14C 109.5 . .
C16 O15 C14 113.1(5) . .
C16 O15 Li2 114.4(3) . .
C14 O15 Li2 124.8(4) . .
O15 C16 C17 108.4(4) . .
O15 C16 H16A 110.0 . .
C17 C16 H16A 110.0 . .
O15 C16 H16B 110.0 . .
C17 C16 H16B 110.0 . .
H16A C16 H16B 108.4 . .
O18 C17 C16 109.4(4) . .
O18 C17 H17A 109.8 . .
C16 C17 H17A 109.8 . .
O18 C17 H17B 109.8 . .
C16 C17 H17B 109.8 . .
H17A C17 H17B 108.2 . .
C17 O18 C19 111.6(5) . .
C17 O18 Li2 116.7(3) . .
C19 O18 Li2 126.9(5) . .
O18 C19 H19A 109.5 . .
O18 C19 H19B 109.5 . .
H19A C19 H19B 109.5 . .
O18 C19 H19C 109.5 . .
H19A C19 H19C 109.5 . .
H19B C19 H19C 109.5 . .
O21 C20 H20A 109.5 . .
O21 C20 H20B 109.5 . .
H20A C20 H20B 109.5 . .
O21 C20 H20C 109.5 . .
H20A C20 H20C 109.5 . .
H20B C20 H20C 109.5 . .
C22 O21 C20 115.6(7) . .
C22 O21 Li2 109.5(5) . .
C20 O21 Li2 122.3(6) . .
O21 C22 C23 105.0(7) . .
O21 C22 H22A 110.8 . .
C23 C22 H22A 110.8 . .
O21 C22 H22B 110.8 . .
C23 C22 H22B 110.8 . .
H22A C22 H22B 108.8 . .
O24 C23 C22 109.9(5) . .
O24 C23 H23A 109.7 . .
C22 C23 H23A 109.7 . .
O24 C23 H23B 109.7 . .
C22 C23 H23B 109.7 . .
H23A C23 H23B 108.2 . .
C25 O24 C23 108.8(5) . .
C25 O24 Li2 129.5(5) . .
C23 O24 Li2 107.8(3) . .
O24 C25 H25A 109.5 . .
O24 C25 H25B 109.5 . .
H25A C25 H25B 109.5 . .
O24 C25 H25C 109.5 . .
H25A C25 H25C 109.5 . .
H25B C25 H25C 109.5 . .
O27 C26 H26A 109.5 . .
O27 C26 H26B 109.5 . .
H26A C26 H26B 109.5 . .
O27 C26 H26C 109.5 . .
H26A C26 H26C 109.5 . .
H26B C26 H26C 109.5 . .
C28 O27 C26 109.9(10) . .
C28 O27 Li2 115.1(8) . .
C26 O27 Li2 128.2(8) . .
O27 C28 C29 106.6(8) . .
O27 C28 H28A 110.4 . .
C29 C28 H28A 110.4 . .
O27 C28 H28B 110.4 . .
C29 C28 H28B 110.4 . .
H28A C28 H28B 108.6 . .
O30 C29 C28 109.8(5) . .
O30 C29 H29A 109.7 . .
C28 C29 H29A 109.7 . .
O30 C29 H29B 109.7 . .
C28 C29 H29B 109.7 . .
H29A C29 H29B 108.2 . .
C29 O30 C31 108.6(6) . .
C29 O30 Li2 109.8(4) . .
C31 O30 Li2 126.0(5) . .
O30 C31 H31A 109.5 . .
O30 C31 H31B 109.5 . .
H31A C31 H31B 109.5 . .
O30 C31 H31C 109.5 . .
H31A C31 H31C 109.5 . .
H31B C31 H31C 109.5 . .

loop_
_geom_bond_atom_site_label_1
_geom_bond_atom_site_label_2
_geom_bond_distance
_geom_bond_site_symmetry_2
Li1 N1 1.968(4) 4_645
Li1 N1 1.981(4) .
Li1 C5 2.216(4) 3_665
Li1 Li1 2.316(6) 4_645
Li1 Li1 2.316(6) 3_665
Li1 C2 2.687(3) 4_645
Li1 C5 2.714(4) .
Li1 C1 2.737(4) 4_645
Li1 Li1 3.143(7) 2_755
N1 C6 1.356(2) .
N1 C1 1.458(2) .
N1 Li1 1.968(4) 3_665
C1 C2 1.526(3) .
C1 Li1 2.737(4) 3_665
C1 H1A 0.9900 .
C1 H1B 0.9900 .
C2 C3 1.393(2) .
C2 C5 1.424(2) .
C2 Li1 2.687(3) 3_665
C3 C4 1.382(3) .
C3 H3A 0.9500 .
C4 C3 1.382(3) 2_755
C4 H4A 0.9500 .
C5 C2 1.424(2) 2_755
C5 Li1 2.216(4) 3_665
C5 Li1 2.216(4) 4_645
C5 Li1 2.714(4) 2_755
C6 C7 1.415(3) .
C6 C11 1.421(3) .
C7 C8 1.395(3) .
C7 H7A 0.9500 .
C8 C9 1.388(3) .
C8 C12 1.514(3) .
C9 C10 1.396(3) .
C9 H9A 0.9500 .
C10 C11 1.379(3) .
C10 C13 1.516(3) .
C11 H11A 0.9500 .
C12 H12A 0.9800 .
C12 H12B 0.9800 .
C12 H12C 0.9800 .
C13 H13A 0.9800 .
C13 H13B 0.9800 .
C13 H13C 0.9800 .
Li2 O21 2.014(6) 2_765
Li2 O21 2.014(6) .
Li2 O24 2.084(6) 2_765
Li2 O24 2.084(6) .
Li2 O27 2.132(7) 2_765
Li2 O27 2.132(7) .
Li2 O30 2.161(5) 2_765
Li2 O30 2.161(5) .
Li2 O18 2.205(5) .
Li2 O18 2.205(5) 2_765
Li2 O15 2.284(5) .
Li2 O15 2.284(5) 2_765
C14 O15 1.486(7) .
C14 H14A 0.9800 .
C14 H14B 0.9800 .
C14 H14C 0.9800 .
O15 C16 1.381(6) .
C16 C17 1.494(7) .
C16 H16A 0.9900 .
C16 H16B 0.9900 .
C17 O18 1.422(6) .
C17 H17A 0.9900 .
C17 H17B 0.9900 .
O18 C19 1.456(7) .
C19 H19A 0.9800 .
C19 H19B 0.9800 .
C19 H19C 0.9800 .
C20 O21 1.495(13) .
C20 H20A 0.9800 .
C20 H20B 0.9800 .
C20 H20C 0.9800 .
O21 C22 1.464(14) .
C22 C23 1.508(11) .
C22 H22A 0.9900 .
C22 H22B 0.9900 .
C23 O24 1.429(6) .
C23 H23A 0.9900 .
C23 H23B 0.9900 .
O24 C25 1.369(8) .
C25 H25A 0.9800 .
C25 H25B 0.9800 .
C25 H25C 0.9800 .
C26 O27 1.351(17) .
C26 H26A 0.9800 .
C26 H26B 0.9800 .
C26 H26C 0.9800 .
O27 C28 1.347(14) .
C28 C29 1.592(17) .
C28 H28A 0.9900 .
C28 H28B 0.9900 .
C29 O30 1.383(7) .
C29 H29A 0.9900 .
C29 H29B 0.9900 .
O30 C31 1.385(11) .
C31 H31A 0.9800 .
C31 H31B 0.9800 .
C31 H31C 0.9800 .
